data_7224814
loop_
_publ_author_name
'Ghorai, Pravat'
'Chakraborty, Anindita'
'Panja, Anangamohan'
'Mondal, Tapan K.'
'Saha, Amrita'

_publ_section_title
;
 Mono- and di-nuclear nickel(II) complexes derived from NNO donor ligands:
 Syntheses, crystal structures and magnetic studies of dinuclear analogues
;
_journal_name_full 'RSC Adv.'
_journal_paper_doi 10.1039/C6RA02982E
_journal_year 2016
_chemical_formula_sum 'C35 H30 N10 Ni2 O5'
_chemical_formula_weight 788.11
_chemical_name_systematic
;
 ?
;
_space_group_IT_number 61
_symmetry_cell_setting orthorhombic
_symmetry_space_group_name_Hall '-P 2ac 2ab'
_symmetry_space_group_name_H-M 'P b c a'
_atom_sites_solution_hydrogens geom
_atom_sites_solution_primary direct
_atom_sites_solution_secondary difmap
_audit_creation_method SHELXL-97
_audit_update_record
;
2016-01-26 deposited with the CCDC.
2016-04-01 downloaded from the CCDC.
;
_cell_angle_alpha 90.00
_cell_angle_beta 90.00
_cell_angle_gamma 90.00
_cell_formula_units_Z 8
_cell_length_a 18.6631(5)
_cell_length_b 18.8121(5)
_cell_length_c 19.0739(5)
_cell_measurement_reflns_used 780
_cell_measurement_temperature 298(2)
_cell_measurement_theta_max 25.04
_cell_measurement_theta_min 1.87
_cell_volume 6696.7(3)
_computing_cell_refinement 'Bruker Smart'
_computing_data_collection 'Bruker Smart'
_computing_data_reduction 'Bruker Saint'
_computing_molecular_graphics 'Platon (Spek, 2008)and Mercury (CCDC)'
_computing_publication_material 'SHELXL-2013 (Sheldrick,2013)'
_computing_structure_refinement 'SHELXL-2013 (Sheldrick,2013)'
_computing_structure_solution 'SHELXS-2013 (Sheldrick,2013)'
_diffrn_ambient_temperature 298(2)
_diffrn_measured_fraction_theta_full 0.997
_diffrn_measured_fraction_theta_max 0.997
_diffrn_measurement_device_type CCD
_diffrn_measurement_method 'omega and phi scans'
_diffrn_radiation_monochromator graphite
_diffrn_radiation_source 'fine-focus sealed tube'
_diffrn_radiation_type MoK\a
_diffrn_radiation_wavelength 0.71073
_diffrn_reflns_av_R_equivalents 0.0492
_diffrn_reflns_av_sigmaI/netI 0.0239
_diffrn_reflns_limit_h_max 22
_diffrn_reflns_limit_h_min -22
_diffrn_reflns_limit_k_max 22
_diffrn_reflns_limit_k_min -22
_diffrn_reflns_limit_l_max 22
_diffrn_reflns_limit_l_min -22
_diffrn_reflns_number 91058
_diffrn_reflns_theta_full 25.04
_diffrn_reflns_theta_max 25.04
_diffrn_reflns_theta_min 1.87
_exptl_absorpt_coefficient_mu 1.185
_exptl_absorpt_correction_T_max 0.873
_exptl_absorpt_correction_T_min 0.782
_exptl_absorpt_correction_type empirical
_exptl_absorpt_process_details Sadabs
_exptl_crystal_colour Brown
_exptl_crystal_density_diffrn 1.563
_exptl_crystal_density_method 'not measured'
_exptl_crystal_description Block
_exptl_crystal_F_000 3248
_exptl_crystal_size_max 0.16
_exptl_crystal_size_mid 0.12
_exptl_crystal_size_min 0.08
_refine_diff_density_max 0.240
_refine_diff_density_min -0.279
_refine_diff_density_rms 0.047
_refine_ls_extinction_method none
_refine_ls_goodness_of_fit_ref 1.021
_refine_ls_hydrogen_treatment mixed
_refine_ls_matrix_type full
_refine_ls_number_parameters 472
_refine_ls_number_reflns 5912
_refine_ls_number_restraints 0
_refine_ls_restrained_S_all 1.021
_refine_ls_R_factor_all 0.0447
_refine_ls_R_factor_gt 0.0287
_refine_ls_shift/su_max 0.002
_refine_ls_shift/su_mean 0.000
_refine_ls_structure_factor_coef Fsqd
_refine_ls_weighting_details 'calc w=1/[\s^2^(Fo^2^)+(0.0297P)^2^+3.7495P] where P=(Fo^2^+2Fc^2^)/3'
_refine_ls_weighting_scheme calc
_refine_ls_wR_factor_gt 0.0642
_refine_ls_wR_factor_ref 0.0717
_reflns_number_gt 4660
_reflns_number_total 5912
_reflns_threshold_expression >2sigma(I)
_cod_data_source_file c6ra02982e2.cif
_cod_data_source_block as_28dec_2012_0m
_cod_depositor_comments
;
The following automatic conversions were performed:

'_symmetry_cell_setting' value 'Orthorhombic' changed to
'orthorhombic' according to
/usr/data/users/saulius/crontab/automatic-downloads/rss-feeds/RSC/lib/dictionaries/cif_core.dic
dictionary named 'cif_core.dic' version 2.4.2 from 2011-04-26.

'_exptl_absorpt_correction_type' value 'Empirical' changed to
'empirical' according to
/usr/data/users/saulius/crontab/automatic-downloads/rss-feeds/RSC/lib/dictionaries/cif_core.dic
dictionary named 'cif_core.dic' version 2.4.2 from 2011-04-26.

Automatic conversion script
Id: cif_fix_values 4268 2015-11-12 08:31:59Z antanas 
;
_cod_original_sg_symbol_H-M Pbca
_cod_database_code 7224814

loop_
_symmetry_equiv_pos_as_xyz
'x, y, z'
'x+1/2, -y+1/2, -z'
'-x, y+1/2, -z+1/2'
'-x+1/2, -y, z+1/2'
'-x, -y, -z'
'-x-1/2, y-1/2, z'
'x, -y-1/2, z-1/2'
'x-1/2, y, -z-1/2'

loop_
_atom_site_label
_atom_site_type_symbol
_atom_site_fract_x
_atom_site_fract_y
_atom_site_fract_z
_atom_site_U_iso_or_equiv
_atom_site_adp_type
_atom_site_occupancy
_atom_site_symmetry_multiplicity
_atom_site_calc_flag
_atom_site_refinement_flags
Ni1 Ni 0.668415(15) 0.159952(16) 0.673479(14) 0.03425(9) Uani 1 1 d .
Ni2 Ni 0.735998(15) 0.031904(15) 0.591229(14) 0.03199(9) Uani 1 1 d .
O5 O 0.64983(9) 0.06012(9) 0.52078(9) 0.0451(4) Uani 1 1 d .
O2 O 0.50561(9) 0.14615(10) 0.48779(9) 0.0528(5) Uani 1 1 d .
O1 O 0.59762(8) 0.16514(8) 0.59645(8) 0.0411(4) Uani 1 1 d .
C25 C 0.77660(16) -0.22183(15) 0.48804(16) 0.0610(8) Uani 1 1 d .
H25 H 0.7726 -0.2710 0.4849 0.073 Uiso 1 1 calc R
N10 N 0.93691(12) 0.02700(14) 0.60749(13) 0.0648(7) Uani 1 1 d .
C32 C 0.55353(13) 0.05842(15) 0.71935(12) 0.0451(6) Uani 1 1 d .
N5 N 0.86562(12) 0.19166(13) 0.64276(12) 0.0576(6) Uani 1 1 d .
O4 O 0.57465(8) 0.12563(10) 0.74002(8) 0.0474(4) Uani 1 1 d .
N1 N 0.73676(10) 0.16787(10) 0.75682(9) 0.0366(5) Uani 1 1 d .
N9 N 0.88027(12) 0.01641(10) 0.63201(10) 0.0420(5) Uani 1 1 d .
N4 N 0.81307(11) 0.16655(10) 0.62294(10) 0.0380(5) Uani 1 1 d .
N3 N 0.75681(10) 0.14284(10) 0.60226(9) 0.0355(4) Uani 1 1 d .
N2 N 0.66597(10) 0.26616(10) 0.68597(9) 0.0366(5) Uani 1 1 d .
N8 N 0.82318(10) 0.00560(10) 0.65757(10) 0.0389(5) Uani 1 1 d .
C29 C 0.52397(15) -0.07849(17) 0.67568(14) 0.0637(8) Uani 1 1 d .
H29 H 0.5138 -0.1248 0.6620 0.076 Uiso 1 1 calc R
C10 C 0.62348(13) 0.30954(13) 0.65352(13) 0.0430(6) Uani 1 1 d .
H10 H 0.6264 0.3573 0.6658 0.052 Uiso 1 1 calc R
C31 C 0.48813(14) 0.02855(18) 0.73307(14) 0.0613(8) Uani 1 1 d .
H31 H 0.4533 0.0544 0.7568 0.074 Uiso 1 1 calc R
N7 N 0.79462(10) -0.00320(10) 0.50764(9) 0.0349(4) Uani 1 1 d .
C13 C 0.48882(14) 0.33751(16) 0.51493(15) 0.0581(8) Uani 1 1 d .
H13 H 0.4649 0.3758 0.4948 0.070 Uiso 1 1 calc R
C7 C 0.73692(14) 0.36107(14) 0.74598(13) 0.0499(7) Uani 1 1 d .
H7 H 0.7133 0.3973 0.7222 0.060 Uiso 1 1 calc R
C16 C 0.56314(12) 0.22121(13) 0.57394(12) 0.0379(6) Uani 1 1 d .
C28 C 0.59161(13) -0.04863(14) 0.65888(12) 0.0449(6) Uani 1 1 d .
C12 C 0.53416(14) 0.34791(14) 0.57001(14) 0.0521(7) Uani 1 1 d .
H12 H 0.5400 0.3935 0.5879 0.063 Uiso 1 1 calc R
C33 C 0.60678(12) 0.02069(13) 0.68203(11) 0.0381(6) Uani 1 1 d .
C23 C 0.73815(12) -0.11243(12) 0.54149(12) 0.0381(6) Uani 1 1 d .
C15 C 0.51376(12) 0.21256(14) 0.51791(12) 0.0439(6) Uani 1 1 d .
C27 C 0.63876(13) -0.09009(13) 0.61549(12) 0.0450(6) Uani 1 1 d .
H27 H 0.6254 -0.1369 0.6068 0.054 Uiso 1 1 calc R
C30 C 0.47387(16) -0.0408(2) 0.71130(16) 0.0747(10) Uani 1 1 d .
H30 H 0.4297 -0.0613 0.7213 0.090 Uiso 1 1 calc R
C21 C 0.83188(13) -0.11272(14) 0.45056(13) 0.0447(6) Uani 1 1 d .
C8 C 0.79172(16) 0.37767(15) 0.79339(14) 0.0591(8) Uani 1 1 d .
H8 H 0.8037 0.4251 0.8009 0.071 Uiso 1 1 calc R
C5 C 0.75526(12) 0.23704(13) 0.77104(11) 0.0375(6) Uani 1 1 d .
C11 C 0.57252(12) 0.29097(13) 0.60059(12) 0.0414(6) Uani 1 1 d .
C35 C 0.65581(15) 0.07106(17) 0.44808(13) 0.0643(8) Uani 1 1 d .
H35A H 0.6097 0.0833 0.4292 0.096 Uiso 1 1 calc R
H35B H 0.6728 0.0283 0.4262 0.096 Uiso 1 1 calc R
H35C H 0.6890 0.1090 0.4392 0.096 Uiso 1 1 calc R
C20 C 0.88100(14) -0.07225(16) 0.41111(13) 0.0536(7) Uani 1 1 d .
H20 H 0.9104 -0.0947 0.3786 0.064 Uiso 1 1 calc R
C17 C 0.46750(15) 0.09602(15) 0.52888(15) 0.0636(8) Uani 1 1 d .
H17A H 0.4645 0.0518 0.5040 0.095 Uiso 1 1 calc R
H17B H 0.4201 0.1136 0.5380 0.095 Uiso 1 1 calc R
H17C H 0.4921 0.0888 0.5725 0.095 Uiso 1 1 calc R
C19 C 0.88589(14) -0.00146(15) 0.41994(13) 0.0503(7) Uani 1 1 d .
H19 H 0.9181 0.0251 0.3936 0.060 Uiso 1 1 calc R
C3 C 0.84605(14) 0.19718(15) 0.85128(13) 0.0516(7) Uani 1 1 d .
H3 H 0.8827 0.2061 0.8832 0.062 Uiso 1 1 calc R
C22 C 0.78874(12) -0.07543(12) 0.49895(12) 0.0362(5) Uani 1 1 d .
C14 C 0.47859(13) 0.26932(16) 0.48918(14) 0.0540(7) Uani 1 1 d .
H14 H 0.4474 0.2621 0.4518 0.065 Uiso 1 1 calc R
C9 C 0.82791(15) 0.32607(15) 0.82872(14) 0.0559(7) Uani 1 1 d .
H9 H 0.8642 0.3384 0.8598 0.067 Uiso 1 1 calc R
C2 C 0.82671(13) 0.12931(15) 0.83641(13) 0.0510(7) Uani 1 1 d .
H2 H 0.8498 0.0915 0.8583 0.061 Uiso 1 1 calc R
C6 C 0.71795(12) 0.29152(13) 0.73447(12) 0.0389(6) Uani 1 1 d .
C34 C 0.51964(15) 0.17335(17) 0.76338(16) 0.0682(9) Uani 1 1 d .
H34A H 0.5408 0.2180 0.7763 0.102 Uiso 1 1 calc R
H34B H 0.4956 0.1532 0.8032 0.102 Uiso 1 1 calc R
H34C H 0.4857 0.1808 0.7262 0.102 Uiso 1 1 calc R
C26 C 0.82412(16) -0.18694(15) 0.44618(15) 0.0585(8) Uani 1 1 d .
H26 H 0.8517 -0.2125 0.4144 0.070 Uiso 1 1 calc R
C24 C 0.73391(15) -0.18474(14) 0.53542(14) 0.0515(7) Uani 1 1 d .
H24 H 0.7019 -0.2097 0.5635 0.062 Uiso 1 1 calc R
C4 C 0.81055(13) 0.25418(14) 0.81831(12) 0.0437(6) Uani 1 1 d .
C18 C 0.84168(12) 0.03144(13) 0.46938(12) 0.0411(6) Uani 1 1 d .
H18 H 0.8458 0.0803 0.4755 0.049 Uiso 1 1 calc R
C1 C 0.77215(13) 0.11652(14) 0.78824(12) 0.0424(6) Uani 1 1 d .
H1 H 0.7602 0.0697 0.7779 0.051 Uiso 1 1 calc R
N6 N 0.69774(10) -0.06877(10) 0.58743(9) 0.0370(5) Uani 1 1 d .
O3 O 0.66855(7) 0.05300(8) 0.67054(8) 0.0351(4) Uani 1 1 d .
H5 H 0.6315(14) 0.0921(14) 0.5373(14) 0.053 Uiso 1 1 d .

loop_
_atom_site_aniso_label
_atom_site_aniso_U_11
_atom_site_aniso_U_22
_atom_site_aniso_U_33
_atom_site_aniso_U_23
_atom_site_aniso_U_13
_atom_site_aniso_U_12
Ni1 0.03134(17) 0.03914(18) 0.03227(16) 0.00039(13) -0.00157(12) 0.00550(13)
Ni2 0.02897(16) 0.03205(17) 0.03494(16) 0.00178(13) 0.00135(12) -0.00059(13)
O5 0.0447(11) 0.0498(11) 0.0408(10) -0.0030(8) -0.0039(8) 0.0117(8)
O2 0.0482(11) 0.0671(13) 0.0430(10) -0.0052(9) -0.0080(8) 0.0079(10)
O1 0.0391(9) 0.0467(10) 0.0374(9) -0.0027(8) -0.0085(7) 0.0125(8)
C25 0.078(2) 0.0356(16) 0.070(2) -0.0066(14) -0.0175(17) 0.0082(15)
N10 0.0382(14) 0.095(2) 0.0616(15) 0.0003(14) 0.0027(12) 0.0005(13)
C32 0.0344(14) 0.0699(19) 0.0310(13) 0.0055(12) 0.0025(11) -0.0025(13)
N5 0.0376(13) 0.0704(16) 0.0648(15) -0.0013(13) 0.0033(11) -0.0130(12)
O4 0.0366(9) 0.0649(12) 0.0405(9) -0.0026(9) 0.0074(8) 0.0071(9)
N1 0.0348(11) 0.0431(12) 0.0319(10) 0.0012(9) 0.0006(8) 0.0035(9)
N9 0.0438(14) 0.0415(13) 0.0406(12) -0.0022(9) -0.0111(11) 0.0059(10)
N4 0.0390(12) 0.0362(12) 0.0389(11) 0.0055(9) 0.0095(10) 0.0040(10)
N3 0.0318(11) 0.0338(11) 0.0408(11) 0.0011(9) -0.0005(9) 0.0005(9)
N2 0.0378(11) 0.0397(12) 0.0322(10) -0.0006(9) 0.0008(9) 0.0075(9)
N8 0.0325(11) 0.0410(12) 0.0432(12) 0.0063(9) 0.0007(9) -0.0008(9)
C29 0.0544(18) 0.082(2) 0.0551(17) 0.0020(16) 0.0080(14) -0.0315(16)
C10 0.0439(15) 0.0394(14) 0.0455(14) -0.0007(12) 0.0021(12) 0.0100(12)
C31 0.0403(16) 0.099(3) 0.0444(16) 0.0003(16) 0.0119(13) -0.0087(16)
N7 0.0313(10) 0.0364(11) 0.0369(10) 0.0016(9) -0.0015(8) 0.0021(9)
C13 0.0434(16) 0.066(2) 0.0650(19) 0.0189(16) -0.0064(14) 0.0177(14)
C7 0.0598(17) 0.0457(16) 0.0440(14) 0.0010(13) -0.0012(13) 0.0038(13)
C16 0.0304(13) 0.0483(16) 0.0352(13) 0.0054(11) 0.0026(10) 0.0103(11)
C28 0.0389(14) 0.0586(17) 0.0371(13) 0.0061(12) 0.0013(11) -0.0134(12)
C12 0.0467(16) 0.0482(16) 0.0614(17) 0.0083(13) -0.0004(14) 0.0128(13)
C33 0.0303(13) 0.0539(16) 0.0302(12) 0.0086(11) -0.0014(10) -0.0069(12)
C23 0.0422(14) 0.0332(13) 0.0390(13) 0.0026(11) -0.0109(11) 0.0001(11)
C15 0.0350(14) 0.0588(17) 0.0380(13) 0.0032(12) 0.0002(11) 0.0087(12)
C27 0.0499(15) 0.0426(15) 0.0424(14) 0.0063(12) -0.0061(12) -0.0174(13)
C30 0.0479(18) 0.115(3) 0.0606(19) 0.0002(19) 0.0166(15) -0.0345(19)
C21 0.0437(15) 0.0479(16) 0.0425(14) -0.0062(12) -0.0088(12) 0.0121(12)
C8 0.074(2) 0.0457(17) 0.0573(17) -0.0070(14) -0.0064(16) -0.0111(15)
C5 0.0361(13) 0.0465(15) 0.0298(12) -0.0020(11) 0.0037(10) 0.0033(11)
C11 0.0355(13) 0.0473(16) 0.0414(14) 0.0052(12) 0.0004(11) 0.0117(12)
C35 0.0634(19) 0.086(2) 0.0433(16) -0.0020(15) -0.0041(14) 0.0220(17)
C20 0.0493(16) 0.069(2) 0.0425(15) -0.0073(14) 0.0065(12) 0.0183(15)
C17 0.0569(18) 0.064(2) 0.070(2) -0.0084(16) 0.0003(15) -0.0003(16)
C19 0.0449(15) 0.0597(19) 0.0464(15) 0.0029(13) 0.0080(12) 0.0030(14)
C3 0.0464(16) 0.065(2) 0.0431(15) -0.0019(14) -0.0131(12) 0.0033(14)
C22 0.0360(13) 0.0358(14) 0.0367(13) -0.0007(11) -0.0092(10) 0.0052(11)
C14 0.0393(15) 0.076(2) 0.0469(16) 0.0120(15) -0.0071(12) 0.0102(14)
C9 0.0576(18) 0.0616(19) 0.0487(16) -0.0075(14) -0.0126(13) -0.0073(15)
C2 0.0481(16) 0.0560(17) 0.0489(15) 0.0050(13) -0.0108(13) 0.0112(13)
C6 0.0413(14) 0.0429(15) 0.0326(13) -0.0018(11) 0.0022(11) 0.0020(11)
C34 0.0484(17) 0.089(2) 0.068(2) -0.0033(17) 0.0117(15) 0.0237(16)
C26 0.068(2) 0.0521(18) 0.0552(17) -0.0146(15) -0.0093(15) 0.0195(15)
C24 0.0599(17) 0.0374(15) 0.0572(17) 0.0030(13) -0.0083(14) -0.0013(13)
C4 0.0437(14) 0.0529(16) 0.0345(13) -0.0037(12) -0.0025(11) 0.0014(13)
C18 0.0360(13) 0.0443(15) 0.0429(14) 0.0029(12) 0.0033(11) 0.0012(11)
C1 0.0437(15) 0.0425(15) 0.0410(14) 0.0012(12) -0.0027(12) 0.0068(12)
N6 0.0369(11) 0.0372(11) 0.0369(10) 0.0036(9) -0.0039(9) -0.0038(9)
O3 0.0274(8) 0.0399(9) 0.0381(9) 0.0019(7) 0.0032(7) -0.0023(7)

loop_
_atom_type_symbol
_atom_type_description
_atom_type_scat_dispersion_real
_atom_type_scat_dispersion_imag
_atom_type_scat_source
C C 0.0033 0.0016 'International Tables Vol C Tables 4.2.6.8 and 6.1.1.4'
H H 0.0000 0.0000 'International Tables Vol C Tables 4.2.6.8 and 6.1.1.4'
N N 0.0061 0.0033 'International Tables Vol C Tables 4.2.6.8 and 6.1.1.4'
O O 0.0106 0.0060 'International Tables Vol C Tables 4.2.6.8 and 6.1.1.4'
Ni Ni 0.3393 1.1124 'International Tables Vol C Tables 4.2.6.8 and 6.1.1.4'

loop_
_geom_angle_atom_site_label_1
_geom_angle_atom_site_label_2
_geom_angle_atom_site_label_3
_geom_angle
O1 Ni1 N2 91.37(7)
O1 Ni1 O3 91.68(6)
N2 Ni1 O3 174.65(7)
O1 Ni1 N1 172.29(7)
N2 Ni1 N1 81.36(7)
O3 Ni1 N1 95.38(7)
O1 Ni1 N3 92.89(7)
N2 Ni1 N3 103.86(7)
O3 Ni1 N3 80.37(6)
N1 Ni1 N3 91.34(7)
O1 Ni1 O4 85.06(6)
N2 Ni1 O4 101.53(7)
O3 Ni1 O4 74.37(6)
N1 Ni1 O4 93.86(7)
N3 Ni1 O4 154.57(7)
O3 Ni2 N6 89.47(7)
O3 Ni2 N7 170.96(7)
N6 Ni2 N7 81.88(8)
O3 Ni2 N8 94.45(7)
N6 Ni2 N8 94.22(7)
N7 Ni2 N8 88.82(7)
O3 Ni2 N3 81.16(6)
N6 Ni2 N3 169.28(7)
N7 Ni2 N3 107.20(7)
N8 Ni2 N3 91.70(7)
O3 Ni2 O5 87.33(6)
N6 Ni2 O5 86.85(7)
N7 Ni2 O5 89.58(7)
N8 Ni2 O5 177.92(7)
N3 Ni2 O5 87.51(7)
C35 O5 Ni2 126.14(16)
C35 O5 H5 109(2)
Ni2 O5 H5 106(2)
C15 O2 C17 115.23(19)
C16 O1 Ni1 127.74(15)
C26 C25 C24 120.8(3)
C26 C25 H25 119.6
C24 C25 H25 119.6
C31 C32 O4 125.1(2)
C31 C32 C33 121.1(3)
O4 C32 C33 113.7(2)
C32 O4 C34 117.2(2)
C32 O4 Ni1 108.82(13)
C34 O4 Ni1 123.40(17)
C1 N1 C5 118.7(2)
C1 N1 Ni1 127.92(17)
C5 N1 Ni1 112.31(14)
N10 N9 N8 179.3(3)
N5 N4 N3 177.5(2)
N4 N3 Ni2 123.52(15)
N4 N3 Ni1 113.81(15)
Ni2 N3 Ni1 93.94(7)
C10 N2 C6 121.1(2)
C10 N2 Ni1 125.64(17)
C6 N2 Ni1 113.23(14)
N9 N8 Ni2 113.78(15)
C30 C29 C28 121.3(3)
C30 C29 H29 119.3
C28 C29 H29 119.3
N2 C10 C11 126.2(2)
N2 C10 H10 116.9
C11 C10 H10 116.9
C32 C31 C30 119.8(3)
C32 C31 H31 120.1
C30 C31 H31 120.1
C18 N7 C22 118.5(2)
C18 N7 Ni2 129.10(16)
C22 N7 Ni2 111.78(14)
C12 C13 C14 119.4(2)
C12 C13 H13 120.3
C14 C13 H13 120.3
C6 C7 C8 120.3(2)
C6 C7 H7 119.9
C8 C7 H7 119.9
O1 C16 C11 124.6(2)
O1 C16 C15 118.3(2)
C11 C16 C15 117.1(2)
C33 C28 C29 118.4(2)
C33 C28 C27 124.1(2)
C29 C28 C27 117.4(2)
C13 C12 C11 121.6(3)
C13 C12 H12 119.2
C11 C12 H12 119.2
O3 C33 C28 123.4(2)
O3 C33 C32 117.8(2)
C28 C33 C32 118.8(2)
C24 C23 N6 126.7(2)
C24 C23 C22 118.4(2)
N6 C23 C22 114.9(2)
C14 C15 O2 119.1(2)
C14 C15 C16 121.5(2)
O2 C15 C16 119.2(2)
N6 C27 C28 126.4(2)
N6 C27 H27 116.8
C28 C27 H27 116.8
C29 C30 C31 120.4(3)
C29 C30 H30 119.8
C31 C30 H30 119.8
C26 C21 C20 124.9(2)
C26 C21 C22 118.3(2)
C20 C21 C22 116.8(2)
C9 C8 C7 121.5(3)
C9 C8 H8 119.2
C7 C8 H8 119.2
N1 C5 C4 121.9(2)
N1 C5 C6 117.6(2)
C4 C5 C6 120.5(2)
C12 C11 C16 119.4(2)
C12 C11 C10 116.3(2)
C16 C11 C10 124.1(2)
O5 C35 H35A 109.5
O5 C35 H35B 109.5
H35A C35 H35B 109.5
O5 C35 H35C 109.5
H35A C35 H35C 109.5
H35B C35 H35C 109.5
C19 C20 C21 120.8(2)
C19 C20 H20 119.6
C21 C20 H20 119.6
O2 C17 H17A 109.5
O2 C17 H17B 109.5
H17A C17 H17B 109.5
O2 C17 H17C 109.5
H17A C17 H17C 109.5
H17B C17 H17C 109.5
C20 C19 C18 118.9(3)
C20 C19 H19 120.6
C18 C19 H19 120.6
C2 C3 C4 119.9(2)
C2 C3 H3 120.1
C4 C3 H3 120.1
N7 C22 C21 121.7(2)
N7 C22 C23 117.9(2)
C21 C22 C23 120.5(2)
C15 C14 C13 120.9(2)
C15 C14 H14 119.5
C13 C14 H14 119.5
C8 C9 C4 120.1(2)
C8 C9 H9 119.9
C4 C9 H9 119.9
C3 C2 C1 119.7(2)
C3 C2 H2 120.2
C1 C2 H2 120.2
C7 C6 C5 118.8(2)
C7 C6 N2 126.8(2)
C5 C6 N2 114.3(2)
O4 C34 H34A 109.5
O4 C34 H34B 109.5
H34A C34 H34B 109.5
O4 C34 H34C 109.5
H34A C34 H34C 109.5
H34B C34 H34C 109.5
C25 C26 C21 120.7(3)
C25 C26 H26 119.6
C21 C26 H26 119.6
C23 C24 C25 121.4(3)
C23 C24 H24 119.3
C25 C24 H24 119.3
C9 C4 C5 118.7(2)
C9 C4 C3 124.1(2)
C5 C4 C3 117.2(2)
N7 C18 C19 123.3(2)
N7 C18 H18 118.3
C19 C18 H18 118.3
N1 C1 C2 122.8(2)
N1 C1 H1 118.6
C2 C1 H1 118.6
C27 N6 C23 122.1(2)
C27 N6 Ni2 125.28(17)
C23 N6 Ni2 112.09(15)
C33 O3 Ni2 125.52(14)
C33 O3 Ni1 117.01(14)
Ni2 O3 Ni1 102.67(6)

loop_
_geom_bond_atom_site_label_1
_geom_bond_atom_site_label_2
_geom_bond_distance
Ni1 O1 1.9784(15)
Ni1 N2 2.0127(19)
Ni1 O3 2.0127(15)
Ni1 N1 2.0436(18)
Ni1 N3 2.1611(18)
Ni1 O4 2.2562(16)
Ni2 O3 2.0077(14)
Ni2 N6 2.0253(19)
Ni2 N7 2.0434(18)
Ni2 N8 2.1197(19)
Ni2 N3 2.1333(19)
Ni2 O5 2.1619(17)
O5 C35 1.406(3)
O5 H5 0.76(2)
O2 C15 1.383(3)
O2 C17 1.418(3)
O1 C16 1.308(3)
C25 C26 1.362(4)
C25 C24 1.392(4)
C25 H25 0.9300
N10 N9 1.173(3)
C32 C31 1.369(3)
C32 O4 1.382(3)
C32 C33 1.413(3)
N5 N4 1.152(3)
O4 C34 1.435(3)
N1 C1 1.315(3)
N1 C5 1.373(3)
N9 N8 1.189(3)
N4 N3 1.207(3)
N2 C10 1.295(3)
N2 C6 1.423(3)
C29 C30 1.356(4)
C29 C28 1.418(3)
C29 H29 0.9300
C10 C11 1.430(3)
C10 H10 0.9300
C31 C30 1.395(4)
C31 H31 0.9300
N7 C18 1.315(3)
N7 C22 1.373(3)
C13 C12 1.363(4)
C13 C14 1.387(4)
C13 H13 0.9300
C7 C6 1.373(3)
C7 C8 1.400(4)
C7 H7 0.9300
C16 C11 1.418(3)
C16 C15 1.421(3)
C28 C33 1.406(3)
C28 C27 1.438(3)
C12 C11 1.414(3)
C12 H12 0.9300
C33 O3 1.322(3)
C23 C24 1.368(3)
C23 N6 1.418(3)
C23 C22 1.426(3)
C15 C14 1.368(3)
C27 N6 1.288(3)
C27 H27 0.9300
C30 H30 0.9300
C21 C26 1.406(4)
C21 C20 1.409(4)
C21 C22 1.412(3)
C8 C9 1.361(4)
C8 H8 0.9300
C5 C4 1.408(3)
C5 C6 1.422(3)
C35 H35A 0.9600
C35 H35B 0.9600
C35 H35C 0.9600
C20 C19 1.345(4)
C20 H20 0.9300
C17 H17A 0.9600
C17 H17B 0.9600
C17 H17C 0.9600
C19 C18 1.397(3)
C19 H19 0.9300
C3 C2 1.357(4)
C3 C4 1.409(4)
C3 H3 0.9300
C14 H14 0.9300
C9 C4 1.405(4)
C9 H9 0.9300
C2 C1 1.393(3)
C2 H2 0.9300
C34 H34A 0.9600
C34 H34B 0.9600
C34 H34C 0.9600
C26 H26 0.9300
C24 H24 0.9300
C18 H18 0.9300
C1 H1 0.9300
